data_1518524
loop_
_publ_author_name
'Burkett, Eon'
'Siddiquee, Tasneem'

_publ_section_title
;
 Coordination Nature of 4-Mercaptoaniline to Sn(II) Ion: Formation of a
 One Dimensional Coordination Polymer and Its Decomposition to a Mono
 Nuclear Sn(IV) Complex
;
_journal_issue 4
_journal_name_full Inorganics
_journal_page_first 652
_journal_paper_doi 10.3390/inorganics2040652
_journal_volume 2
_journal_year 2014
_chemical_formula_moiety 'C24 H26 N4 S4 Sn, 2(Cl)'
_chemical_formula_sum 'C24 H26 Cl2 N4 S4 Sn'
_chemical_formula_weight 688.32
_chemical_name_systematic
;
 ?
;
_space_group_IT_number 15
_symmetry_cell_setting monoclinic
_symmetry_Int_Tables_number 15
_symmetry_space_group_name_Hall '-C 2yc'
_symmetry_space_group_name_H-M 'C 1 2/c 1'
_atom_sites_solution_hydrogens difmap
_audit_conform_dict_location ftp://ftp.iucr.org/pub/cif_core.dic
_audit_conform_dict_name cif_core.dic
_audit_conform_dict_version 2.4.3
_audit_creation_date 2014-10-30T11:49:40-00:00
_audit_creation_method 'WinGX routine CIF_UPDATE'
_cell_angle_alpha 90
_cell_angle_beta 97.377(9)
_cell_angle_gamma 90
_cell_formula_units_Z 4
_cell_length_a 31.03(2)
_cell_length_b 7.961(6)
_cell_length_c 11.718(9)
_cell_measurement_reflns_used 0
_cell_measurement_temperature 273(2)
_cell_measurement_theta_max 0
_cell_measurement_theta_min 0
_cell_measurement_wavelength 0.71075
_cell_volume 2871(4)
_computing_molecular_graphics 'Ortep for Windows (Farrugia, 2012)'
_computing_publication_material 'WinGX publication routines (Farrugia, 2012)'
_computing_structure_refinement 'SHELXL-2014 (Sheldrick, 2014)'
_diffrn_ambient_temperature 273(2)
_diffrn_measured_fraction_theta_full 0.999
_diffrn_measured_fraction_theta_max 0.994
_diffrn_radiation_probe x-ray
_diffrn_radiation_type MoK\a
_diffrn_radiation_wavelength 0.71075
_diffrn_reflns_av_R_equivalents 0.0427
_diffrn_reflns_Laue_measured_fraction_full 0.999
_diffrn_reflns_Laue_measured_fraction_max 0.994
_diffrn_reflns_limit_h_max 38
_diffrn_reflns_limit_h_min -40
_diffrn_reflns_limit_k_max 10
_diffrn_reflns_limit_k_min -10
_diffrn_reflns_limit_l_max 15
_diffrn_reflns_limit_l_min -15
_diffrn_reflns_number 11610
_diffrn_reflns_point_group_measured_fraction_full 0.999
_diffrn_reflns_point_group_measured_fraction_max 0.994
_diffrn_reflns_theta_full 25.242
_diffrn_reflns_theta_max 27.482
_diffrn_reflns_theta_min 2.643
_exptl_absorpt_coefficient_mu 1.388
_exptl_absorpt_correction_type none
_exptl_crystal_colour Yellow
_exptl_crystal_density_diffrn 1.593
_exptl_crystal_density_method 'not measured'
_exptl_crystal_description Platelet
_exptl_crystal_F_000 1384
_exptl_crystal_size_max 0.23
_exptl_crystal_size_mid 0.15
_exptl_crystal_size_min 0.14
_refine_diff_density_max 0.495
_refine_diff_density_min -0.838
_refine_diff_density_rms 0.081
_refine_ls_extinction_method none
_refine_ls_goodness_of_fit_ref 1.074
_refine_ls_hydrogen_treatment refall
_refine_ls_matrix_type full
_refine_ls_number_constraints 0
_refine_ls_number_parameters 211
_refine_ls_number_reflns 3281
_refine_ls_number_restraints 0
_refine_ls_restrained_S_all 1.074
_refine_ls_R_factor_all 0.0373
_refine_ls_R_factor_gt 0.0321
_refine_ls_shift/su_max 0
_refine_ls_shift/su_mean 0
_refine_ls_structure_factor_coef Fsqd
_refine_ls_weighting_details 'w=1/[\s^2^(Fo^2^)+(0.0418P)^2^+0.2387P] where P=(Fo^2^+2Fc^2^)/3'
_refine_ls_weighting_scheme calc
_refine_ls_wR_factor_gt 0.0798
_refine_ls_wR_factor_ref 0.0832
_reflns_number_gt 2957
_reflns_number_total 3281
_reflns_threshold_expression 'I > 2\s(I)'
_cod_data_source_file Compound_2.cif
_cod_data_source_block shelx
_cod_original_sg_symbol_H-M 'C 2/c'
_cod_database_code 1518524
_shelx_estimated_absorpt_t_min 0.741
_shelx_estimated_absorpt_t_max 0.829

loop_
_symmetry_equiv_pos_as_xyz
'x, y, z'
'-x, y, -z+1/2'
'x+1/2, y+1/2, z'
'-x+1/2, y+1/2, -z+1/2'
'-x, -y, -z'
'x, -y, z-1/2'
'-x+1/2, -y+1/2, -z'
'x+1/2, -y+1/2, z-1/2'

loop_
_atom_site_label
_atom_site_type_symbol
_atom_site_fract_x
_atom_site_fract_y
_atom_site_fract_z
_atom_site_U_iso_or_equiv
_atom_site_adp_type
_atom_site_occupancy
_atom_site_calc_flag
Sn1 Sn 0.5 0.14618(3) 0.75 0.02908(9) Uani 1 d
Cl1 Cl 0.27277(2) 0.10481(9) 0.87066(6) 0.03961(16) Uani 1 d
S1 S 0.53925(2) -0.01500(10) 0.90224(5) 0.04115(17) Uani 1 d
S2 S 0.45215(2) 0.30737(11) 0.85206(6) 0.04414(18) Uani 1 d
N1 N 0.69738(8) -0.2450(3) 0.6992(2) 0.0343(5) Uani 1 d
N15 N 0.31002(9) 0.4997(3) 0.4808(2) 0.0404(5) Uani 1 d
C1 C 0.61817(8) -0.2091(3) 0.6821(2) 0.0349(6) Uani 1 d
C2 C 0.36879(9) 0.3045(3) 0.7421(2) 0.0347(5) Uani 1 d
C3 C 0.33561(9) 0.3531(3) 0.6591(2) 0.0354(6) Uani 1 d
C5 C 0.58147(9) -0.1542(3) 0.7276(2) 0.0365(6) Uani 1 d
C6 C 0.34383(8) 0.4552(3) 0.5681(2) 0.0323(5) Uani 1 d
C7 C 0.66228(9) -0.1254(3) 0.8563(2) 0.0341(6) Uani 1 d
C8 C 0.41087(9) 0.3594(3) 0.7368(2) 0.0330(6) Uani 1 d
C9 C 0.65798(8) -0.1943(3) 0.7474(2) 0.0302(5) Uani 1 d
C10 C 0.41942(9) 0.4606(3) 0.6462(2) 0.0369(6) Uani 1 d
C11 C 0.58515(8) -0.0828(3) 0.8366(2) 0.0328(5) Uani 1 d
C12 C 0.62575(9) -0.0686(3) 0.9006(2) 0.0355(6) Uani 1 d
C14 C 0.38608(8) 0.5071(3) 0.5614(2) 0.0354(6) Uani 1 d
H1A H 0.7079(11) -0.143(4) 0.667(3) 0.045(9) Uiso 1 d
H1B H 0.6927(11) -0.311(5) 0.646(3) 0.053(10) Uiso 1 d
H1C H 0.7191(12) -0.281(5) 0.755(3) 0.063(11) Uiso 1 d
H15A H 0.2835(12) 0.510(5) 0.510(3) 0.070(12) Uiso 1 d
H15B H 0.3166(11) 0.584(5) 0.451(3) 0.048(10) Uiso 1 d
H1 H 0.6151(9) -0.251(4) 0.605(2) 0.035(7) Uiso 1 d
H2 H 0.3624(9) 0.236(4) 0.799(2) 0.038(8) Uiso 1 d
H3 H 0.3061(9) 0.305(4) 0.662(2) 0.038(7) Uiso 1 d
H5 H 0.5564(10) -0.169(4) 0.691(3) 0.036(8) Uiso 1 d
H7 H 0.6897(10) -0.123(3) 0.900(2) 0.031(7) Uiso 1 d
H10 H 0.4469(10) 0.488(4) 0.643(2) 0.046(9) Uiso 1 d
H12 H 0.6284(11) -0.028(5) 0.978(3) 0.063(10) Uiso 1 d
H14 H 0.3918(9) 0.577(4) 0.496(3) 0.040(8) Uiso 1 d

loop_
_atom_site_aniso_label
_atom_site_aniso_U_11
_atom_site_aniso_U_22
_atom_site_aniso_U_33
_atom_site_aniso_U_23
_atom_site_aniso_U_13
_atom_site_aniso_U_12
Sn1 0.02509(15) 0.03246(14) 0.02992(14) 0 0.00443(10) 0
Cl1 0.0335(4) 0.0424(3) 0.0417(4) -0.0032(3) 0.0002(3) 0.0032(3)
S1 0.0390(4) 0.0535(4) 0.0323(3) 0.0096(3) 0.0098(3) 0.0125(3)
S2 0.0401(4) 0.0591(4) 0.0328(3) -0.0070(3) 0.0030(3) 0.0163(3)
N1 0.0314(12) 0.0344(12) 0.0369(12) 0.0003(10) 0.0037(10) 0.0039(9)
N15 0.0426(15) 0.0402(13) 0.0377(12) 0.0021(10) 0.0020(10) 0.0066(11)
C1 0.0338(15) 0.0385(14) 0.0314(13) -0.0031(11) 0.0002(10) 0.0047(11)
C2 0.0400(15) 0.0313(12) 0.0344(13) 0.0045(11) 0.0111(11) 0.0005(11)
C3 0.0302(15) 0.0347(13) 0.0420(15) 0.0012(10) 0.0075(11) -0.0010(10)
C5 0.0284(15) 0.0423(15) 0.0367(14) -0.0018(11) -0.0043(11) 0.0022(11)
C6 0.0348(14) 0.0291(12) 0.0331(12) -0.0034(10) 0.0048(10) 0.0060(10)
C7 0.0303(14) 0.0343(13) 0.0359(14) 0.0007(10) -0.0023(11) 0.0021(10)
C8 0.0336(15) 0.0329(13) 0.0326(13) -0.0036(9) 0.0048(11) 0.0079(10)
C9 0.0310(13) 0.0249(11) 0.0347(12) 0.0025(9) 0.0043(10) 0.0027(9)
C10 0.0298(14) 0.0366(14) 0.0459(15) -0.0010(11) 0.0105(11) 0.0008(11)
C11 0.0332(14) 0.0307(12) 0.0349(13) 0.0046(10) 0.0061(10) 0.0066(10)
C12 0.0400(15) 0.0358(13) 0.0294(12) -0.0023(10) -0.0001(11) 0.0033(11)
C14 0.0360(15) 0.0345(13) 0.0369(13) 0.0039(11) 0.0091(11) 0.0018(11)

loop_
_atom_type_symbol
_atom_type_description
_atom_type_scat_dispersion_real
_atom_type_scat_dispersion_imag
_atom_type_scat_source
C C 0.0033 0.0016 'International Tables Vol C Tables 4.2.6.8 and 6.1.1.4'
H H 0 0 'International Tables Vol C Tables 4.2.6.8 and 6.1.1.4'
Cl Cl 0.1484 0.1585 'International Tables Vol C Tables 4.2.6.8 and 6.1.1.4'
N N 0.0061 0.0033 'International Tables Vol C Tables 4.2.6.8 and 6.1.1.4'
Sn Sn -0.6537 1.4246 'International Tables Vol C Tables 4.2.6.8 and 6.1.1.4'
S S 0.1246 0.1234 'International Tables Vol C Tables 4.2.6.8 and 6.1.1.4'

loop_
_geom_angle_atom_site_label_1
_geom_angle_atom_site_label_2
_geom_angle_atom_site_label_3
_geom_angle
_geom_angle_site_symmetry_1
_geom_angle_site_symmetry_3
S2 Sn1 S2 115.22(6) . 2_656
S2 Sn1 S1 111.70(5) . 2_656
S2 Sn1 S1 101.74(5) 2_656 2_656
S2 Sn1 S1 101.73(5) . .
S2 Sn1 S1 111.70(5) 2_656 .
S1 Sn1 S1 115.32(6) 2_656 .
C11 S1 Sn1 101.42(9) . .
C8 S2 Sn1 100.19(10) . .
C9 N1 H1A 105(2) . .
C9 N1 H1B 113(2) . .
H1A N1 H1B 106(3) . .
C9 N1 H1C 112(2) . .
H1A N1 H1C 107(3) . .
H1B N1 H1C 113(3) . .
C6 N15 H15A 111(2) . .
C6 N15 H15B 109(2) . .
H15A N15 H15B 112(4) . .
C9 C1 C5 118.9(2) . .
C9 C1 H1 121.9(17) . .
C5 C1 H1 119.1(17) . .
C3 C2 C8 120.2(2) . .
C3 C2 H2 118.4(18) . .
C8 C2 H2 121.4(18) . .
C2 C3 C6 120.8(3) . .
C2 C3 H3 118.5(17) . .
C6 C3 H3 120.5(17) . .
C1 C5 C11 120.5(3) . .
C1 C5 H5 121(2) . .
C11 C5 H5 119(2) . .
C14 C6 C3 119.0(2) . .
C14 C6 N15 120.3(2) . .
C3 C6 N15 120.6(3) . .
C9 C7 C12 119.4(2) . .
C9 C7 H7 119.1(17) . .
C12 C7 H7 121.5(17) . .
C10 C8 C2 119.4(3) . .
C10 C8 S2 121.7(2) . .
C2 C8 S2 118.8(2) . .
C1 C9 C7 121.5(2) . .
C1 C9 N1 119.8(2) . .
C7 C9 N1 118.6(2) . .
C8 C10 C14 120.3(3) . .
C8 C10 H10 117(2) . .
C14 C10 H10 122(2) . .
C12 C11 C5 119.5(3) . .
C12 C11 S1 117.5(2) . .
C5 C11 S1 122.9(2) . .
C11 C12 C7 120.2(2) . .
C11 C12 H12 120(2) . .
C7 C12 H12 119(2) . .
C6 C14 C10 120.2(2) . .
C6 C14 H14 118.7(17) . .
C10 C14 H14 121.1(17) . .

loop_
_geom_bond_atom_site_label_1
_geom_bond_atom_site_label_2
_geom_bond_distance
_geom_bond_site_symmetry_2
Sn1 S2 2.3954(12) .
Sn1 S2 2.3955(12) 2_656
Sn1 S1 2.3988(13) 2_656
Sn1 S1 2.3989(13) .
S1 C11 1.787(3) .
S2 C8 1.786(3) .
N1 C9 1.467(3) .
N1 H1A 0.97(3) .
N1 H1B 0.82(4) .
N1 H1C 0.93(4) .
N15 C6 1.413(3) .
N15 H15A 0.93(4) .
N15 H15B 0.79(4) .
C1 C9 1.372(4) .
C1 C5 1.388(4) .
C1 H1 0.96(3) .
C2 C3 1.378(4) .
C2 C8 1.386(4) .
C2 H2 0.90(3) .
C3 C6 1.390(4) .
C3 H3 1.00(3) .
C5 C11 1.389(4) .
C5 H5 0.85(3) .
C6 C14 1.386(4) .
C7 C9 1.380(4) .
C7 C12 1.381(4) .
C7 H7 0.93(3) .
C8 C10 1.386(4) .
C10 C14 1.389(4) .
C10 H10 0.89(3) .
C11 C12 1.386(4) .
C12 H12 0.95(3) .
C14 H14 0.98(3) .

loop_
_geom_hbond_atom_site_label_D
_geom_hbond_atom_site_label_H
_geom_hbond_atom_site_label_A
_geom_hbond_distance_DH
_geom_hbond_distance_HA
_geom_hbond_distance_DA
_geom_hbond_angle_DHA
_geom_hbond_site_symmetry_A
N1 H1A Cl1 0.97(3) 2.12(3) 3.079(3) 168(3) 2_656
N1 H1B N15 0.82(4) 2.10(4) 2.914(4) 171(3) 5_656
N1 H1C Cl1 0.93(4) 2.20(4) 3.119(3) 172(3) 3_545
N15 H15A Cl1 0.93(4) 2.49(4) 3.388(3) 161(3) 4_556
N15 H15B Cl1 0.79(4) 2.93(4) 3.540(3) 136(3) 6_565
C7 H7 Cl1 0.93(3) 2.79(3) 3.559(3) 140(2) 5_657
C14 H14 S2 0.98(3) 2.83(3) 3.700(3) 148(2) 6_565

loop_
_geom_torsion_atom_site_label_1
_geom_torsion_atom_site_label_2
_geom_torsion_atom_site_label_3
_geom_torsion_atom_site_label_4
_geom_torsion
C8 C2 C3 C6 1.0(4)
C9 C1 C5 C11 1.2(4)
C2 C3 C6 C14 0.4(4)
C2 C3 C6 N15 177.6(2)
C3 C2 C8 C10 -1.3(4)
C3 C2 C8 S2 175.1(2)
Sn1 S2 C8 C10 -64.9(2)
Sn1 S2 C8 C2 118.9(2)
C5 C1 C9 C7 -0.5(4)
C5 C1 C9 N1 -177.5(2)
C12 C7 C9 C1 -0.5(4)
C12 C7 C9 N1 176.5(2)
C2 C8 C10 C14 0.1(4)
S2 C8 C10 C14 -176.1(2)
C1 C5 C11 C12 -0.9(4)
C1 C5 C11 S1 -178.2(2)
Sn1 S1 C11 C12 134.3(2)
Sn1 S1 C11 C5 -48.4(2)
C5 C11 C12 C7 -0.1(4)
S1 C11 C12 C7 177.3(2)
C9 C7 C12 C11 0.8(4)
C3 C6 C14 C10 -1.5(4)
N15 C6 C14 C10 -178.8(2)
C8 C10 C14 C6 1.3(4)
